data_7062386
loop_
_publ_author_name
'Xu, Junxin'
'Sha, Hongyuan'
'Shang, Yanran'
'Wang, Zujian'
'Su, Rongbing'
'He, Chao'
'Yang, Xiaoming'
'Long, Xifa'

_publ_section_title
;
 Tetrahedron-based deep-ultraviolet nonlinear optical crystal with
 optimized KBe2BO3F2-like structure and disordered cations
;
_journal_issue 16
_journal_name_full 'New Journal of Chemistry'
_journal_page_first 7521
_journal_page_last 7526
_journal_paper_doi 10.1039/D3NJ01114C
_journal_volume 47
_journal_year 2023
_chemical_absolute_configuration syn
_chemical_formula_moiety 'Li2 O8 Rb S2, H4 N'
_chemical_formula_sum 'H4 Li2 N O8 Rb S2'
_chemical_formula_weight 309.51
_space_group_crystal_system orthorhombic
_space_group_IT_number 33
_space_group_name_Hall 'P 2c -2n'
_space_group_name_H-M_alt 'P n a 21'
_atom_sites_solution_hydrogens difmap
_atom_sites_solution_primary dual
_audit_creation_date 2022-04-15
_audit_creation_method
;
Olex2 1.5
(compiled 2022.04.07 svn.rca3783a0 for OlexSys, GUI svn.r6498)
;
_audit_update_record
;
2023-02-14 deposited with the CCDC.	2023-03-22 downloaded from the CCDC.
;
_cell_angle_alpha 90
_cell_angle_beta 90
_cell_angle_gamma 90
_cell_formula_units_Z 2
_cell_length_a 8.751(4)
_cell_length_b 9.112(4)
_cell_length_c 5.291(4)
_cell_measurement_reflns_used 1685
_cell_measurement_temperature 293(2)
_cell_measurement_theta_max 27.5010
_cell_measurement_theta_min 2.2257
_cell_volume 421.9(4)
_computing_molecular_graphics 'Olex2 1.5 (Dolomanov et al., 2009)'
_computing_publication_material 'Olex2 1.5 (Dolomanov et al., 2009)'
_computing_structure_refinement 'SHELXL 2019/2 (Sheldrick, 2015)'
_computing_structure_solution 'SHELXT 2018/2 (Sheldrick, 2018)'
_diffrn_ambient_temperature 293(2)
_diffrn_measured_fraction_theta_full 0.988
_diffrn_measured_fraction_theta_max 0.988
_diffrn_measurement_device_type 'Bruker APEX-II CCD'
_diffrn_measurement_method '\w scans'
_diffrn_radiation_type MoK\a
_diffrn_radiation_wavelength 0.71073
_diffrn_reflns_av_R_equivalents 0.0685
_diffrn_reflns_av_unetI/netI 0.0481
_diffrn_reflns_Laue_measured_fraction_full 0.988
_diffrn_reflns_Laue_measured_fraction_max 0.988
_diffrn_reflns_limit_h_max 10
_diffrn_reflns_limit_h_min -8
_diffrn_reflns_limit_k_max 10
_diffrn_reflns_limit_k_min -10
_diffrn_reflns_limit_l_max 6
_diffrn_reflns_limit_l_min -6
_diffrn_reflns_number 2518
_diffrn_reflns_point_group_measured_fraction_full 0.985
_diffrn_reflns_point_group_measured_fraction_max 0.985
_diffrn_reflns_theta_full 25.000
_diffrn_reflns_theta_max 25.000
_diffrn_reflns_theta_min 3.228
_diffrn_standards_number 0
_exptl_absorpt_coefficient_mu 6.376
_exptl_absorpt_correction_T_max 1
_exptl_absorpt_correction_T_min 0.6396
_exptl_absorpt_correction_type multi-scan
_exptl_crystal_colour colourless
_exptl_crystal_colour_primary colourless
_exptl_crystal_density_diffrn 2.436
_exptl_crystal_description prism
_exptl_crystal_F_000 300
_exptl_crystal_size_max 0.3
_exptl_crystal_size_mid 0.2
_exptl_crystal_size_min 0.15
_refine_diff_density_max 0.276
_refine_diff_density_min -0.340
_refine_diff_density_rms 0.089
_refine_ls_abs_structure_details
;
 Refined as an inversion twin.
;
_refine_ls_abs_structure_Flack 0.08(3)
_refine_ls_extinction_method none
_refine_ls_goodness_of_fit_ref 0.981
_refine_ls_hydrogen_treatment constr
_refine_ls_matrix_type full
_refine_ls_number_parameters 65
_refine_ls_number_reflns 740
_refine_ls_number_restraints 1
_refine_ls_restrained_S_all 0.980
_refine_ls_R_factor_all 0.0345
_refine_ls_R_factor_gt 0.0320
_refine_ls_shift/su_max 0.000
_refine_ls_shift/su_mean 0.000
_refine_ls_structure_factor_coef Fsqd
_refine_ls_weighting_details 'w=1/[\s^2^(Fo^2^)+(0.0374P)^2^] where P=(Fo^2^+2Fc^2^)/3'
_refine_ls_weighting_scheme calc
_refine_ls_wR_factor_gt 0.0713
_refine_ls_wR_factor_ref 0.0725
_reflns_Friedel_coverage 0.783
_reflns_Friedel_fraction_full 0.982
_reflns_Friedel_fraction_max 0.982
_reflns_number_gt 684
_reflns_number_total 740
_reflns_threshold_expression 'I > 2\s(I)'
_cod_data_source_file d3nj01114c1.cif
_cod_data_source_block 1
_cod_depositor_comments 'Adding full bibliography for 7062386.cif.'
_cod_database_code 7062386
_shelx_shelxl_version_number 2019/2
_shelx_space_group_comment
;
The symmetry employed for this shelxl refinement is uniquely defined
by the following loop, which should always be used as a source of
symmetry information in preference to the above space-group names.
They are only intended as comments.
;
_shelx_estimated_absorpt_t_max 0.448
_shelx_estimated_absorpt_t_min 0.251
_olex2_refinement_description
;
1. Twinned data refinement
 Scales: 0.92(3)
 0.08(3)
2. Fixed Uiso
 At 1.2 times of:
  All N(H,H,H,H) groups
3. Shared sites
{Rb1, N1}
4. Uiso/Uaniso restraints and constraints
Uanis(Rb1) = Uanis(N1)
5. Others
 Fixed Sof: Rb1(0.5) N1(0.5) H1A(0.5) H1B(0.5) H1C(0.5) H1D(0.5)
6.a Riding coordinates:
 N1(H1A,H1B,H1C), N1(H1D)
;
_olex2_submission_special_instructions 'No special instructions were received'

loop_
_space_group_symop_operation_xyz
'x, y, z'
'-x, -y, z+1/2'
'x+1/2, -y+1/2, z'
'-x+1/2, y+1/2, z+1/2'

loop_
_atom_site_label
_atom_site_type_symbol
_atom_site_fract_x
_atom_site_fract_y
_atom_site_fract_z
_atom_site_U_iso_or_equiv
_atom_site_adp_type
_atom_site_occupancy
_atom_site_site_symmetry_order
_atom_site_calc_flag
_atom_site_refinement_flags_posn
_atom_site_refinement_flags_adp
_atom_site_refinement_flags_occupancy
_atom_site_disorder_assembly
_atom_site_disorder_group
Rb1 Rb 0.49920(10) 0.71746(10) 0.4548(3) 0.0265(3) Uani 0.5 1 d . . P A 1
S1 S 0.20366(13) 0.41651(12) 0.4478(6) 0.0154(3) Uani 1 1 d . . . . .
O1 O 0.2600(5) 0.4457(4) 0.7051(11) 0.0304(11) Uani 1 1 d . . . . .
O2 O 0.0383(4) 0.4073(6) 0.450(2) 0.0536(13) Uani 1 1 d . . . . .
O3 O 0.2674(6) 0.2801(5) 0.3545(11) 0.0440(15) Uani 1 1 d . . . . .
O4 O 0.2524(5) 0.5349(5) 0.2805(11) 0.0346(13) Uani 1 1 d . . . . .
N1 N 0.49920(10) 0.71746(10) 0.4548(3) 0.0265(3) Uani 0.5 1 d . . P B 2
H1A H 0.549017 0.753920 0.322129 0.032 Uiso 0.5 1 d R U P B 2
H1B H 0.461907 0.790180 0.547499 0.032 Uiso 0.5 1 d R U P B 2
H1C H 0.563167 0.663760 0.547499 0.032 Uiso 0.5 1 d R U P B 2
H1D H 0.420047 0.659880 0.402769 0.032 Uiso 0.5 1 d R U P B 2
Li1 Li 0.3214(9) 0.0855(9) 0.448(5) 0.0212(17) Uani 1 1 d . . . . .

loop_
_atom_site_aniso_label
_atom_site_aniso_U_11
_atom_site_aniso_U_22
_atom_site_aniso_U_33
_atom_site_aniso_U_23
_atom_site_aniso_U_13
_atom_site_aniso_U_12
Rb1 0.0220(6) 0.0319(5) 0.0256(5) -0.0067(7) -0.0003(8) -0.0007(4)
S1 0.0173(7) 0.0173(5) 0.0117(6) -0.0013(8) 0.0004(11) 0.0018(5)
O1 0.041(3) 0.032(2) 0.018(2) -0.0052(18) -0.013(2) 0.009(2)
O2 0.0151(19) 0.112(4) 0.034(2) 0.010(5) -0.002(5) -0.004(2)
O3 0.076(4) 0.026(3) 0.029(3) -0.0024(19) 0.004(2) 0.020(2)
O4 0.044(3) 0.031(2) 0.029(3) 0.015(2) -0.016(2) -0.017(2)
N1 0.0220(6) 0.0319(5) 0.0256(5) -0.0067(7) -0.0003(8) -0.0007(4)
Li1 0.018(4) 0.025(4) 0.021(4) 0.007(6) 0.000(10) 0.004(3)

loop_
_atom_type_symbol
_atom_type_description
_atom_type_scat_dispersion_real
_atom_type_scat_dispersion_imag
_atom_type_scat_source
H H 0.0000 0.0000 'International Tables Vol C Tables 4.2.6.8 and 6.1.1.4'
Li Li -0.0003 0.0001 'International Tables Vol C Tables 4.2.6.8 and 6.1.1.4'
N N 0.0061 0.0033 'International Tables Vol C Tables 4.2.6.8 and 6.1.1.4'
O O 0.0106 0.0060 'International Tables Vol C Tables 4.2.6.8 and 6.1.1.4'
Rb Rb -0.9393 2.9676 'International Tables Vol C Tables 4.2.6.8 and 6.1.1.4'
S S 0.1246 0.1234 'International Tables Vol C Tables 4.2.6.8 and 6.1.1.4'

loop_
_geom_angle_atom_site_label_1
_geom_angle_atom_site_label_2
_geom_angle_atom_site_label_3
_geom_angle
_geom_angle_site_symmetry_1
_geom_angle_site_symmetry_3
_geom_angle_publ_flag
O1 Rb1 O1 100.57(4) 4_554 . ?
O1 Rb1 O1 104.13(10) 2_664 . ?
O1 Rb1 O1 129.2(2) 2_664 4_554 ?
O1 Rb1 O2 137.32(15) 2_664 4 ?
O1 Rb1 O2 56.40(12) 4_554 3_565 ?
O1 Rb1 O2 88.37(18) 2_664 4_554 ?
O1 Rb1 O2 115.77(15) 2_664 3_565 ?
O1 Rb1 O3 80.02(15) 2_664 2_665 ?
O1 Rb1 O3 157.36(14) 2_664 4 ?
O1 Rb1 O4 74.62(14) 2_664 3_565 ?
O1 Rb1 Li1 71.98(16) 4_554 2_664 ?
O1 Rb1 Li1 66.30(15) 2_664 2_664 ?
O1 Rb1 Li1 110.2(3) . 2_665 ?
O1 Rb1 Li1 105.9(2) 2_664 2_665 ?
O1 Rb1 Li1 106.04(19) 4_554 2_665 ?
O1 Rb1 Li1 153.8(2) . 2_664 ?
O2 Rb1 O1 85.21(14) 4 4_554 ?
O2 Rb1 O1 129.55(13) 4_554 . ?
O2 Rb1 O1 90.65(16) 4 . ?
O2 Rb1 O1 42.73(13) 4_554 4_554 ?
O2 Rb1 O1 139.98(16) 3_565 . ?
O2 Rb1 O2 112.70(17) 4 4_554 ?
O2 Rb1 O2 57.72(11) 4_554 3_565 ?
O2 Rb1 O2 58.08(12) 4 3_565 ?
O2 Rb1 O3 43.77(12) 4 4 ?
O2 Rb1 O3 112.36(15) 4_554 4 ?
O2 Rb1 O4 85.80(14) 4 3_565 ?
O2 Rb1 O4 57.65(13) 4_554 3_565 ?
O2 Rb1 Li1 56.9(3) 3_565 2_664 ?
O2 Rb1 Li1 32.4(2) 4 2_665 ?
O2 Rb1 Li1 57.0(3) 3_565 2_665 ?
O2 Rb1 Li1 31.8(2) 4_554 2_664 ?
O2 Rb1 Li1 112.8(3) 4_554 2_665 ?
O2 Rb1 Li1 113.1(3) 4 2_664 ?
O3 Rb1 O1 69.88(13) 4 4_554 ?
O3 Rb1 O1 138.55(12) 2_665 4_554 ?
O3 Rb1 O1 55.98(11) 4 . ?
O3 Rb1 O1 98.52(15) 2_665 . ?
O3 Rb1 O2 58.06(13) 2_665 4 ?
O3 Rb1 O2 84.26(15) 4 3_565 ?
O3 Rb1 O2 85.91(16) 2_665 3_565 ?
O3 Rb1 O2 131.90(15) 2_665 4_554 ?
O3 Rb1 O3 91.69(17) 2_665 4 ?
O3 Rb1 O4 123.58(13) 4 3_565 ?
O3 Rb1 O4 74.28(14) 2_665 3_565 ?
O3 Rb1 Li1 32.53(15) 2_665 2_665 ?
O3 Rb1 Li1 75.3(2) 4 2_665 ?
O3 Rb1 Li1 136.34(16) 4 2_664 ?
O3 Rb1 Li1 103.3(3) 2_665 2_664 ?
O4 Rb1 O1 42.61(12) . . ?
O4 Rb1 O1 74.01(14) . 4_554 ?
O4 Rb1 O1 172.80(15) 3_565 . ?
O4 Rb1 O1 85.40(10) 3_565 4_554 ?
O4 Rb1 O1 95.91(15) . 2_664 ?
O4 Rb1 O2 130.37(14) . 3_565 ?
O4 Rb1 O2 88.18(17) . 4_554 ?
O4 Rb1 O2 120.32(15) . 4 ?
O4 Rb1 O2 41.35(12) 3_565 3_565 ?
O4 Rb1 O3 139.11(17) . 2_665 ?
O4 Rb1 O3 76.58(15) . 4 ?
O4 Rb1 O4 144.2(2) . 3_565 ?
O4 Rb1 Li1 63.9(4) 3_565 2_665 ?
O4 Rb1 Li1 32.2(3) 3_565 2_664 ?
O4 Rb1 Li1 112.2(3) . 2_664 ?
O4 Rb1 Li1 149.7(2) . 2_665 ?
Li1 Rb1 Li1 95.9(2) 2_665 2_664 ?
Rb1 S1 Rb1 132.85(10) 4_545 . ?
Rb1 S1 Rb1 102.45(6) 4_544 3_465 ?
Rb1 S1 Rb1 125.44(8) 3_465 2_665 ?
Rb1 S1 Rb1 76.43(5) . 2_665 ?
Rb1 S1 Rb1 85.28(5) 2_664 2_665 ?
Rb1 S1 Rb1 92.37(5) 4_544 4_545 ?
Rb1 S1 Rb1 126.91(8) 3_465 2_664 ?
Rb1 S1 Rb1 131.08(4) 4_544 2_665 ?
Rb1 S1 Rb1 70.72(7) 4_545 2_665 ?
Rb1 S1 Rb1 134.76(10) 4_544 . ?
Rb1 S1 Rb1 71.53(4) . 3_465 ?
Rb1 S1 Rb1 130.99(4) 4_545 2_664 ?
Rb1 S1 Rb1 71.83(7) 4_544 2_664 ?
Rb1 S1 Rb1 77.04(5) . 2_664 ?
Rb1 S1 Rb1 101.45(6) 4_545 3_465 ?
O1 S1 Rb1 68.3(2) . . ?
O1 S1 Rb1 65.0(2) . 4_545 ?
O1 S1 Rb1 89.44(16) . 3_465 ?
O1 S1 Rb1 156.4(2) . 4_544 ?
O1 S1 Rb1 37.19(17) . 2_665 ?
O1 S1 Rb1 117.0(2) . 2_664 ?
O2 S1 Rb1 59.3(4) . 4_544 ?
O2 S1 Rb1 131.0(4) . 2_664 ?
O2 S1 Rb1 136.6(2) . . ?
O2 S1 Rb1 59.1(4) . 4_545 ?
O2 S1 Rb1 65.1(2) . 3_465 ?
O2 S1 Rb1 129.6(4) . 2_665 ?
O2 S1 O1 109.7(5) . . ?
O2 S1 O4 109.8(4) . . ?
O3 S1 Rb1 73.2(2) . 2_665 ?
O3 S1 Rb1 61.1(2) . 4_544 ?
O3 S1 Rb1 160.2(2) . 3_465 ?
O3 S1 Rb1 111.3(2) . . ?
O3 S1 Rb1 90.6(2) . 4_545 ?
O3 S1 Rb1 40.8(2) . 2_664 ?
O3 S1 O1 109.9(3) . . ?
O3 S1 O2 109.7(4) . . ?
O3 S1 O4 108.3(3) . . ?
O4 S1 Rb1 68.2(2) . 2_664 ?
O4 S1 Rb1 42.9(2) . . ?
O4 S1 Rb1 94.4(2) . 4_544 ?
O4 S1 Rb1 160.8(2) . 4_545 ?
O4 S1 Rb1 116.76(19) . 2_665 ?
O4 S1 Rb1 59.5(2) . 3_465 ?
O4 S1 O1 109.2(3) . . ?
Rb1 O1 Rb1 173.21(14) 4_545 . ?
Rb1 O1 Rb1 95.78(13) 2_665 . ?
Rb1 O1 Rb1 89.66(13) 2_665 4_545 ?
S1 O1 Rb1 124.9(2) . 2_665 ?
S1 O1 Rb1 88.7(2) . . ?
S1 O1 Rb1 91.5(2) . 4_545 ?
S1 O1 Li1 127.3(6) . 4 ?
Li1 O1 Rb1 107.6(7) 4 2_665 ?
Li1 O1 Rb1 84.2(4) 4 4_545 ?
Li1 O1 Rb1 90.3(4) 4 . ?
Rb1 O2 Rb1 121.4(3) 4_545 3_465 ?
Rb1 O2 Rb1 122.8(3) 4_544 3_465 ?
Rb1 O2 Rb1 112.70(17) 4_544 4_545 ?
S1 O2 Rb1 97.4(4) . 4_544 ?
S1 O2 Rb1 98.1(4) . 4_545 ?
S1 O2 Rb1 92.4(2) . 3_465 ?
S1 O2 Li1 174.6(5) . 3_455 ?
Li1 O2 Rb1 84.8(8) 3_455 4_544 ?
Li1 O2 Rb1 85.5(8) 3_455 4_545 ?
Li1 O2 Rb1 82.3(3) 3_455 3_465 ?
Rb1 O3 Rb1 91.85(18) 2_664 4_544 ?
S1 O3 Rb1 120.4(3) . 2_664 ?
S1 O3 Rb1 95.6(2) . 4_544 ?
S1 O3 Li1 143.9(9) . . ?
Li1 O3 Rb1 100.7(6) . 4_544 ?
Li1 O3 Rb1 91.2(6) . 2_664 ?
Rb1 O4 Rb1 167.6(2) 3_465 2_664 ?
Rb1 O4 Rb1 91.08(14) . 3_465 ?
Rb1 O4 Rb1 93.99(14) . 2_664 ?
S1 O4 Rb1 89.7(2) . 2_664 ?
S1 O4 Rb1 116.9(3) . . ?
S1 O4 Rb1 98.0(3) . 3_465 ?
S1 O4 Li1 129.2(4) . 4_554 ?
Li1 O4 Rb1 113.9(3) 4_554 . ?
Li1 O4 Rb1 85.3(5) 4_554 2_664 ?
Li1 O4 Rb1 82.3(4) 4_554 3_465 ?
H1A N1 H1B 109.7 . . ?
H1A N1 H1C 109.4 . . ?
H1A N1 H1D 110.4 . . ?
H1B N1 H1C 109.7 . . ?
H1B N1 H1D 108.5 . . ?
H1C N1 H1D 109.1 . . ?
Rb1 Li1 Rb1 70.1(4) 2_665 4_545 ?
Rb1 Li1 Rb1 95.9(2) 2_664 2_665 ?
Rb1 Li1 Rb1 106.4(4) 2_664 1_545 ?
Rb1 Li1 Rb1 73.0(2) 3_455 4_545 ?
Rb1 Li1 Rb1 71.3(4) 2_664 4_544 ?
Rb1 Li1 Rb1 129.9(2) 2_665 4_544 ?
Rb1 Li1 Rb1 130.9(6) 2_665 3_455 ?
Rb1 Li1 Rb1 81.82(16) 4_544 4_545 ?
Rb1 Li1 Rb1 123.5(5) 1_545 4_545 ?
Rb1 Li1 Rb1 105.2(4) 2_665 1_545 ?
Rb1 Li1 Rb1 124.9(5) 1_545 4_544 ?
Rb1 Li1 Rb1 132.8(6) 2_664 3_455 ?
Rb1 Li1 Rb1 70.50(14) 1_545 3_455 ?
Rb1 Li1 Rb1 130.0(2) 2_664 4_545 ?
Rb1 Li1 Rb1 73.5(2) 3_455 4_544 ?
O1 Li1 Rb1 64.3(3) 4_544 1_545 ?
O1 Li1 Rb1 60.7(5) 4_544 4_544 ?
O1 Li1 Rb1 44.4(3) 4_544 3_455 ?
O1 Li1 Rb1 112.1(4) 4_544 4_545 ?
O1 Li1 Rb1 90.5(9) 4_544 2_664 ?
O1 Li1 Rb1 169.0(7) 4_544 2_665 ?
O2 Li1 Rb1 62.7(6) 3 2_665 ?
O2 Li1 Rb1 62.8(6) 3 2_664 ?
O2 Li1 Rb1 137.6(4) 3 3_455 ?
O2 Li1 Rb1 132.5(10) 3 4_545 ?
O2 Li1 Rb1 67.1(3) 3 1_545 ?
O2 Li1 Rb1 133.8(10) 3 4_544 ?
O2 Li1 O1 113.2(9) 3 4_544 ?
O2 Li1 O3 102.6(5) 3 . ?
O2 Li1 O4 109.7(12) 3 4_545 ?
O3 Li1 Rb1 73.9(6) . 4_545 ?
O3 Li1 Rb1 51.6(5) . 4_544 ?
O3 Li1 Rb1 118.5(4) . 3_455 ?
O3 Li1 Rb1 162.5(10) . 1_545 ?
O3 Li1 Rb1 56.3(6) . 2_664 ?
O3 Li1 Rb1 80.5(6) . 2_665 ?
O3 Li1 O1 110.5(11) . 4_544 ?
O3 Li1 O4 112.1(9) . 4_545 ?
O4 Li1 Rb1 160.5(7) 4_545 2_664 ?
O4 Li1 Rb1 65.5(3) 4_545 3_455 ?
O4 Li1 Rb1 85.1(4) 4_545 1_545 ?
O4 Li1 Rb1 40.3(3) 4_545 4_545 ?
O4 Li1 Rb1 115.5(3) 4_545 4_544 ?
O4 Li1 Rb1 65.4(6) 4_545 2_665 ?
O4 Li1 O1 108.8(5) 4_545 4_544 ?

loop_
_geom_bond_atom_site_label_1
_geom_bond_atom_site_label_2
_geom_bond_distance
_geom_bond_site_symmetry_2
_geom_bond_publ_flag
Rb1 O1 2.897(4) 2_664 ?
Rb1 O1 3.349(5) 4_554 ?
Rb1 O1 3.503(5) . ?
Rb1 O2 3.157(10) 4 ?
Rb1 O2 3.436(6) 3_565 ?
Rb1 O2 3.199(9) 4_554 ?
Rb1 O3 2.940(6) 2_665 ?
Rb1 O3 3.201(6) 4 ?
Rb1 O4 3.295(5) 3_565 ?
Rb1 O4 2.878(4) . ?
Rb1 Li1 3.534(19) 2_665 ?
Rb1 Li1 3.591(19) 2_664 ?
S1 O1 1.472(5) . ?
S1 O2 1.449(4) . ?
S1 O3 1.449(4) . ?
S1 O4 1.459(5) . ?
O1 Li1 1.94(2) 4 ?
O2 Li1 1.899(9) 3_455 ?
O3 Li1 1.901(10) . ?
O4 Li1 1.93(3) 4_554 ?
N1 H1A 0.8904 . ?
N1 H1B 0.8868 . ?
N1 H1C 0.8908 . ?
N1 H1D 0.9114 . ?

loop_
_geom_torsion_atom_site_label_1
_geom_torsion_atom_site_label_2
_geom_torsion_atom_site_label_3
_geom_torsion_atom_site_label_4
_geom_torsion
_geom_torsion_site_symmetry_1
_geom_torsion_site_symmetry_2
_geom_torsion_site_symmetry_3
_geom_torsion_site_symmetry_4
_geom_torsion_publ_flag
Rb1 S1 O1 Rb1 72.5(6) 4_544 . . 2_665 ?
Rb1 S1 O1 Rb1 -90.6(3) 2_665 . . 4_545 ?
Rb1 S1 O1 Rb1 173.22(14) . . . 4_545 ?
Rb1 S1 O1 Rb1 -125.09(10) 2_664 . . 4_545 ?
Rb1 S1 O1 Rb1 -18.1(5) 4_544 . . 4_545 ?
Rb1 S1 O1 Rb1 61.70(14) 2_664 . . . ?
Rb1 S1 O1 Rb1 -166.5(3) 3_465 . . 2_665 ?
Rb1 S1 O1 Rb1 90.6(3) 4_545 . . 2_665 ?
Rb1 S1 O1 Rb1 -70.30(7) 3_465 . . . ?
Rb1 S1 O1 Rb1 168.7(4) 4_544 . . . ?
Rb1 S1 O1 Rb1 96.2(3) 2_665 . . . ?
Rb1 S1 O1 Rb1 -96.2(3) . . . 2_665 ?
Rb1 S1 O1 Rb1 -173.22(14) 4_545 . . . ?
Rb1 S1 O1 Rb1 102.92(9) 3_465 . . 4_545 ?
Rb1 S1 O1 Rb1 -34.5(3) 2_664 . . 2_665 ?
Rb1 S1 O1 Li1 -101.9(6) 4_544 . . 4 ?
Rb1 S1 O1 Li1 -174.4(8) 2_665 . . 4 ?
Rb1 S1 O1 Li1 89.4(5) . . . 4 ?
Rb1 S1 O1 Li1 151.1(5) 2_664 . . 4 ?
Rb1 S1 O1 Li1 -83.8(6) 4_545 . . 4 ?
Rb1 S1 O1 Li1 19.1(6) 3_465 . . 4 ?
Rb1 S1 O2 Rb1 -121.4(3) . . . 4_545 ?
Rb1 S1 O2 Rb1 -5.8(4) 2_665 . . 4_545 ?
Rb1 S1 O2 Rb1 5.2(4) 2_664 . . 4_544 ?
Rb1 S1 O2 Rb1 -120.1(3) 2_665 . . 4_544 ?
Rb1 S1 O2 Rb1 0.9(6) . . . 3_465 ?
Rb1 S1 O2 Rb1 -118.3(2) 2_664 . . 3_465 ?
Rb1 S1 O2 Rb1 -114.3(2) 4_545 . . 4_544 ?
Rb1 S1 O2 Rb1 119.5(3) 2_664 . . 4_545 ?
Rb1 S1 O2 Rb1 124.4(4) . . . 4_544 ?
Rb1 S1 O2 Rb1 114.3(2) 4_544 . . 4_545 ?
Rb1 S1 O2 Rb1 116.5(2) 2_665 . . 3_465 ?
Rb1 S1 O2 Rb1 -123.5(3) 4_544 . . 3_465 ?
Rb1 S1 O2 Rb1 122.2(4) 4_545 . . 3_465 ?
Rb1 S1 O2 Rb1 -122.2(4) 3_465 . . 4_545 ?
Rb1 S1 O2 Rb1 123.5(3) 3_465 . . 4_544 ?
Rb1 S1 O3 Rb1 95.4(3) 4_544 . . 2_664 ?
Rb1 S1 O3 Rb1 -35.0(3) . . . 2_664 ?
Rb1 S1 O3 Rb1 -35.9(7) 3_465 . . 4_544 ?
Rb1 S1 O3 Rb1 -95.4(3) 2_664 . . 4_544 ?
Rb1 S1 O3 Rb1 161.96(18) 2_665 . . 4_544 ?
Rb1 S1 O3 Rb1 -130.40(14) . . . 4_544 ?
Rb1 S1 O3 Rb1 -102.6(3) 2_665 . . 2_664 ?
Rb1 S1 O3 Rb1 -172.2(3) 4_545 . . 2_664 ?
Rb1 S1 O3 Rb1 92.35(12) 4_545 . . 4_544 ?
Rb1 S1 O3 Rb1 59.6(8) 3_465 . . 2_664 ?
Rb1 S1 O3 Li1 -116.8(8) 4_544 . . . ?
Rb1 S1 O3 Li1 147.8(10) 2_664 . . . ?
Rb1 S1 O3 Li1 -24.4(8) 4_545 . . . ?
Rb1 S1 O3 Li1 45.2(8) 2_665 . . . ?
Rb1 S1 O3 Li1 -152.7(6) 3_465 . . . ?
Rb1 S1 O3 Li1 112.8(8) . . . . ?
Rb1 S1 O4 Rb1 72.49(17) 2_665 . . 2_664 ?
Rb1 S1 O4 Rb1 -94.3(2) 2_664 . . . ?
Rb1 S1 O4 Rb1 -8.3(7) 4_545 . . 3_465 ?
Rb1 S1 O4 Rb1 170.3(2) 2_664 . . 3_465 ?
Rb1 S1 O4 Rb1 101.89(12) 4_544 . . 3_465 ?
Rb1 S1 O4 Rb1 94.3(2) . . . 2_664 ?
Rb1 S1 O4 Rb1 -117.18(14) 2_665 . . 3_465 ?
Rb1 S1 O4 Rb1 -162.8(2) 4_544 . . . ?
Rb1 S1 O4 Rb1 -178.6(6) 4_545 . . 2_664 ?
Rb1 S1 O4 Rb1 -68.45(9) 4_544 . . 2_664 ?
Rb1 S1 O4 Rb1 -170.3(2) 3_465 . . 2_664 ?
Rb1 S1 O4 Rb1 -95.3(3) . . . 3_465 ?
Rb1 S1 O4 Rb1 -21.8(3) 2_665 . . . ?
Rb1 S1 O4 Rb1 95.3(3) 3_465 . . . ?
Rb1 S1 O4 Rb1 87.0(6) 4_545 . . . ?
Rb1 S1 O4 Li1 15.2(7) 4_544 . . 4_554 ?
Rb1 S1 O4 Li1 83.7(7) 2_664 . . 4_554 ?
Rb1 S1 O4 Li1 178.0(8) . . . 4_554 ?
Rb1 S1 O4 Li1 156.2(6) 2_665 . . 4_554 ?
Rb1 S1 O4 Li1 -86.6(6) 3_465 . . 4_554 ?
Rb1 S1 O4 Li1 -95.0(9) 4_545 . . 4_554 ?
O1 S1 O2 Rb1 -156.8(2) . . . 4_544 ?
O1 S1 O2 Rb1 -42.5(3) . . . 4_545 ?
O1 S1 O2 Rb1 79.7(3) . . . 3_465 ?
O1 S1 O3 Rb1 -108.6(3) . . . 2_664 ?
O1 S1 O3 Rb1 155.9(2) . . . 4_544 ?
O1 S1 O3 Li1 39.1(8) . . . . ?
O1 S1 O4 Rb1 -77.4(2) . . . 3_465 ?
O1 S1 O4 Rb1 17.9(4) . . . . ?
O1 S1 O4 Rb1 112.2(2) . . . 2_664 ?
O1 S1 O4 Li1 -164.1(6) . . . 4_554 ?
O2 S1 O1 Rb1 39.7(3) . . . 4_545 ?
O2 S1 O1 Rb1 -133.5(3) . . . . ?
O2 S1 O1 Rb1 130.3(3) . . . 2_665 ?
O2 S1 O1 Li1 -44.1(6) . . . 4 ?
O2 S1 O3 Rb1 35.2(4) . . . 4_544 ?
O2 S1 O3 Rb1 130.6(5) . . . 2_664 ?
O2 S1 O3 Li1 -81.6(9) . . . . ?
O2 S1 O4 Rb1 -127.4(4) . . . 2_664 ?
O2 S1 O4 Rb1 43.0(5) . . . 3_465 ?
O2 S1 O4 Rb1 138.3(4) . . . . ?
O2 S1 O4 Li1 -43.7(8) . . . 4_554 ?
O3 S1 O1 Rb1 -81.1(3) . . . 4_545 ?
O3 S1 O1 Rb1 9.6(4) . . . 2_665 ?
O3 S1 O1 Rb1 105.7(2) . . . . ?
O3 S1 O1 Li1 -164.8(6) . . . 4 ?
O3 S1 O2 Rb1 78.4(4) . . . 4_545 ?
O3 S1 O2 Rb1 -35.9(4) . . . 4_544 ?
O3 S1 O2 Rb1 -159.4(3) . . . 3_465 ?
O3 S1 O4 Rb1 -7.5(3) . . . 2_664 ?
O3 S1 O4 Rb1 162.8(2) . . . 3_465 ?
O3 S1 O4 Rb1 -101.8(3) . . . . ?
O3 S1 O4 Li1 76.2(7) . . . 4_554 ?
O4 S1 O1 Rb1 -13.0(2) . . . . ?
O4 S1 O1 Rb1 160.2(2) . . . 4_545 ?
O4 S1 O1 Rb1 -109.2(3) . . . 2_665 ?
O4 S1 O1 Li1 76.4(6) . . . 4 ?
O4 S1 O2 Rb1 83.1(3) . . . 4_544 ?
O4 S1 O2 Rb1 -40.4(4) . . . 3_465 ?
O4 S1 O2 Rb1 -162.6(3) . . . 4_545 ?
O4 S1 O3 Rb1 10.7(4) . . . 2_664 ?
O4 S1 O3 Rb1 -84.7(3) . . . 4_544 ?
O4 S1 O3 Li1 158.5(8) . . . . ?

loop_
_twin_individual_id
_twin_individual_mass_fraction_refined
1 0.92(3)
2 0.08(3)
